data_7023930
loop_
_publ_author_name
'Wang, Yan-Ning'
'Bai, Fu-Quan'
'Yu, Jie-Hui'
'Xu, Ji-Qing'

_publ_section_title
;
 Synthesis, structural characterization and photoluminescence property of
 three Zn(2+)/Mn(2+)-acylhydrazidate complexes and two acylhydrazide
 molecules.
;
_journal_issue 47
_journal_name_full 'Dalton transactions (Cambridge, England : 2003)'
_journal_page_first 16547
_journal_page_last 16555
_journal_paper_doi 10.1039/c3dt51963e
_journal_volume 42
_journal_year 2013
_chemical_formula_sum 'C24 H14 N4 O4 Zn'
_chemical_formula_weight 487.78
_chemical_name_systematic
; 
 ? 
;
_space_group_IT_number 2
_symmetry_cell_setting triclinic
_symmetry_space_group_name_Hall '-P 1'
_symmetry_space_group_name_H-M 'P -1'
_atom_sites_solution_hydrogens geom
_atom_sites_solution_primary direct
_atom_sites_solution_secondary difmap
_audit_creation_method SHELXL-97
_cell_angle_alpha 67.29(3)
_cell_angle_beta 88.38(3)
_cell_angle_gamma 81.81(3)
_cell_formula_units_Z 2
_cell_length_a 7.9193(16)
_cell_length_b 11.378(2)
_cell_length_c 11.607(2)
_cell_measurement_reflns_used 7950
_cell_measurement_temperature 293(2)
_cell_measurement_theta_max 27.51
_cell_measurement_theta_min 3.03
_cell_volume 954.5(4)
_computing_cell_refinement Process-auto
_computing_data_collection Process-auto
_computing_data_reduction Process-auto
_computing_molecular_graphics 'Bruker SHELXTL'
_computing_publication_material 'Bruker SHELXTL'
_computing_structure_refinement 'SHELXL-97 (Sheldrick, 1997)'
_computing_structure_solution 'SHELXS-97 (Sheldrick, 1990)'
_diffrn_ambient_temperature 293(2)
_diffrn_detector_area_resol_mean 10.0
_diffrn_measured_fraction_theta_full 0.954
_diffrn_measured_fraction_theta_max 0.954
_diffrn_measurement_device_type 'Rigaku RAXIS-RAPID'
_diffrn_measurement_method omega-scan
_diffrn_radiation_monochromator graphite
_diffrn_radiation_source 'fine-focus sealed tube'
_diffrn_radiation_type MoK\a
_diffrn_radiation_wavelength 0.71073
_diffrn_reflns_av_R_equivalents 0.0534
_diffrn_reflns_av_sigmaI/netI 0.0730
_diffrn_reflns_limit_h_max 8
_diffrn_reflns_limit_h_min -10
_diffrn_reflns_limit_k_max 14
_diffrn_reflns_limit_k_min -14
_diffrn_reflns_limit_l_max 15
_diffrn_reflns_limit_l_min -15
_diffrn_reflns_number 9046
_diffrn_reflns_theta_full 27.48
_diffrn_reflns_theta_max 27.48
_diffrn_reflns_theta_min 3.02
_diffrn_standards_decay_% 0
_diffrn_standards_interval_count 0
_diffrn_standards_interval_time 0
_diffrn_standards_number 0
_exptl_absorpt_coefficient_mu 1.331
_exptl_absorpt_correction_T_max 0.875
_exptl_absorpt_correction_T_min 0.841
_exptl_absorpt_correction_type empirical
_exptl_absorpt_process_details Process-auto
_exptl_crystal_colour yellow
_exptl_crystal_density_diffrn 1.697
_exptl_crystal_density_method 'not measured'
_exptl_crystal_description columnar
_exptl_crystal_F_000 496
_exptl_crystal_size_max 0.13
_exptl_crystal_size_mid 0.12
_exptl_crystal_size_min 0.10
_refine_diff_density_max 2.923
_refine_diff_density_min -0.918
_refine_diff_density_rms 0.173
_refine_ls_extinction_method none
_refine_ls_goodness_of_fit_ref 1.080
_refine_ls_hydrogen_treatment constr
_refine_ls_matrix_type full
_refine_ls_number_parameters 298
_refine_ls_number_reflns 4175
_refine_ls_number_restraints 0
_refine_ls_restrained_S_all 1.080
_refine_ls_R_factor_all 0.0913
_refine_ls_R_factor_gt 0.0806
_refine_ls_shift/su_max 0.000
_refine_ls_shift/su_mean 0.000
_refine_ls_structure_factor_coef Fsqd
_refine_ls_weighting_details 'calc w=1/[\s^2^(Fo^2^)+(0.0639P)^2^+11.5579P] where P=(Fo^2^+2Fc^2^)/3'
_refine_ls_weighting_scheme calc
_refine_ls_wR_factor_gt 0.2023
_refine_ls_wR_factor_ref 0.2080
_reflns_number_gt 3508
_reflns_number_total 4175
_reflns_threshold_expression >2sigma(I)
_cod_data_source_file c3dt51963e.txt
_cod_data_source_block 2
_cod_original_cell_volume 954.5(3)
_cod_original_sg_symbol_H-M p-1
_cod_database_code 7023930

loop_
_symmetry_equiv_pos_as_xyz
'x, y, z'
'-x, -y, -z'

loop_
_atom_site_label
_atom_site_type_symbol
_atom_site_fract_x
_atom_site_fract_y
_atom_site_fract_z
_atom_site_U_iso_or_equiv
_atom_site_adp_type
_atom_site_occupancy
_atom_site_symmetry_multiplicity
_atom_site_calc_flag
_atom_site_refinement_flags
Zn1 Zn 0.36199(8) 0.37072(7) 0.03488(6) 0.0139(2) Uani 1 1 d .
O1 O 0.5732(5) 0.5029(4) 0.1256(4) 0.0169(8) Uani 1 1 d .
O2 O -0.0393(6) 0.5179(5) 0.3354(4) 0.0237(10) Uani 1 1 d .
O3 O -0.4433(5) 0.2336(4) 0.1082(4) 0.0213(9) Uani 1 1 d .
O4 O 0.2075(5) 0.2856(5) -0.0170(4) 0.0209(9) Uani 1 1 d .
N1 N 0.3058(6) 0.4577(5) 0.1535(5) 0.0148(10) Uani 1 1 d .
N2 N 0.1484(6) 0.4619(5) 0.2108(5) 0.0170(10) Uani 1 1 d .
H2A H 0.0716 0.4257 0.1916 0.020 Uiso 1 1 calc R
N3 N -0.1896(6) 0.3015(5) 0.1186(5) 0.0170(10) Uani 1 1 d .
H3A H -0.2356 0.3313 0.1717 0.020 Uiso 1 1 calc R
N4 N -0.0226(6) 0.3213(5) 0.0914(5) 0.0163(10) Uani 1 1 d .
C1 C 0.3306(9) 0.7334(6) 0.5422(6) 0.0225(13) Uani 1 1 d .
H1A H 0.2253 0.7386 0.5788 0.027 Uiso 1 1 calc R
C2 C 0.4632(10) 0.7805(7) 0.5756(7) 0.0280(15) Uani 1 1 d .
H2B H 0.4473 0.8171 0.6349 0.034 Uiso 1 1 calc R
C3 C 0.6218(9) 0.7739(7) 0.5210(6) 0.0256(14) Uani 1 1 d .
H3B H 0.7100 0.8068 0.5443 0.031 Uiso 1 1 calc R
C4 C 0.6506(9) 0.7198(6) 0.4336(6) 0.0214(13) Uani 1 1 d .
H4B H 0.7576 0.7154 0.3991 0.026 Uiso 1 1 calc R
C5 C 0.5149(8) 0.6705(6) 0.3962(5) 0.0171(12) Uani 1 1 d .
C6 C 0.3532(8) 0.6768(6) 0.4520(5) 0.0171(12) Uani 1 1 d .
C7 C 0.2185(7) 0.6274(6) 0.4161(5) 0.0155(11) Uani 1 1 d .
H7A H 0.1121 0.6322 0.4514 0.019 Uiso 1 1 calc R
C8 C 0.2446(8) 0.5720(6) 0.3290(5) 0.0157(11) Uani 1 1 d .
C9 C 0.4076(7) 0.5663(6) 0.2742(5) 0.0135(11) Uani 1 1 d .
C10 C 0.5393(8) 0.6147(6) 0.3079(5) 0.0155(11) Uani 1 1 d .
H10A H 0.6450 0.6101 0.2717 0.019 Uiso 1 1 calc R
C11 C 0.4299(7) 0.5091(6) 0.1810(5) 0.0130(11) Uani 1 1 d .
C12 C 0.1061(7) 0.5173(6) 0.2935(5) 0.0167(11) Uani 1 1 d .
C13 C -0.3168(9) 0.0121(6) -0.2067(6) 0.0249(14) Uani 1 1 d .
H13A H -0.4301 0.0024 -0.1876 0.030 Uiso 1 1 calc R
C14 C -0.2381(11) -0.0347(7) -0.2880(7) 0.0319(16) Uani 1 1 d .
H14A H -0.2976 -0.0774 -0.3239 0.038 Uiso 1 1 calc R
C15 C -0.0652(10) -0.0196(7) -0.3196(7) 0.0286(15) Uani 1 1 d .
H15A H -0.0129 -0.0529 -0.3754 0.034 Uiso 1 1 calc R
C16 C 0.0233(10) 0.0427(6) -0.2692(6) 0.0251(14) Uani 1 1 d .
H16A H 0.1360 0.0520 -0.2907 0.030 Uiso 1 1 calc R
C17 C -0.0540(8) 0.0941(6) -0.1835(6) 0.0194(12) Uani 1 1 d .
C18 C -0.2257(8) 0.0765(6) -0.1503(6) 0.0197(12) Uani 1 1 d .
C19 C -0.3023(8) 0.1266(6) -0.0649(6) 0.0189(12) Uani 1 1 d .
H19A H -0.4157 0.1186 -0.0445 0.023 Uiso 1 1 calc R
C20 C -0.2107(7) 0.1874(6) -0.0114(5) 0.0156(11) Uani 1 1 d .
C21 C -0.0404(7) 0.2047(6) -0.0435(6) 0.0160(11) Uani 1 1 d .
C22 C 0.0376(8) 0.1583(6) -0.1284(5) 0.0163(11) Uani 1 1 d .
H22A H 0.1502 0.1691 -0.1494 0.020 Uiso 1 1 calc R
C23 C -0.2891(8) 0.2430(6) 0.0744(6) 0.0159(11) Uani 1 1 d .
C24 C 0.0501(7) 0.2741(6) 0.0133(5) 0.0152(11) Uani 1 1 d .

loop_
_atom_site_aniso_label
_atom_site_aniso_U_11
_atom_site_aniso_U_22
_atom_site_aniso_U_33
_atom_site_aniso_U_23
_atom_site_aniso_U_13
_atom_site_aniso_U_12
Zn1 0.0086(3) 0.0209(4) 0.0164(3) -0.0112(3) 0.0021(2) -0.0044(2)
O1 0.0113(19) 0.022(2) 0.019(2) -0.0091(17) 0.0028(16) -0.0050(16)
O2 0.014(2) 0.039(3) 0.021(2) -0.014(2) 0.0059(17) -0.0086(19)
O3 0.011(2) 0.027(2) 0.028(2) -0.012(2) 0.0022(17) -0.0058(18)
O4 0.014(2) 0.030(2) 0.024(2) -0.014(2) 0.0031(17) -0.0094(18)
N1 0.008(2) 0.024(3) 0.015(2) -0.009(2) 0.0023(18) -0.0060(19)
N2 0.011(2) 0.027(3) 0.019(2) -0.014(2) 0.0058(19) -0.009(2)
N3 0.011(2) 0.025(3) 0.022(3) -0.015(2) 0.0021(19) -0.006(2)
N4 0.007(2) 0.022(3) 0.020(2) -0.008(2) -0.0007(18) -0.0034(19)
C1 0.028(3) 0.024(3) 0.018(3) -0.012(3) 0.000(2) 0.001(3)
C2 0.037(4) 0.027(3) 0.026(3) -0.019(3) -0.002(3) 0.000(3)
C3 0.030(4) 0.025(3) 0.027(3) -0.014(3) -0.005(3) -0.004(3)
C4 0.023(3) 0.022(3) 0.024(3) -0.013(3) 0.000(2) -0.004(3)
C5 0.021(3) 0.014(3) 0.014(3) -0.004(2) -0.004(2) -0.001(2)
C6 0.021(3) 0.014(3) 0.014(3) -0.004(2) -0.001(2) 0.001(2)
C7 0.010(3) 0.022(3) 0.015(3) -0.008(2) 0.002(2) -0.002(2)
C8 0.015(3) 0.014(3) 0.015(3) -0.003(2) -0.003(2) 0.001(2)
C9 0.014(3) 0.015(3) 0.012(2) -0.006(2) 0.000(2) -0.002(2)
C10 0.017(3) 0.015(3) 0.016(3) -0.008(2) 0.001(2) -0.004(2)
C11 0.010(2) 0.018(3) 0.012(2) -0.006(2) 0.004(2) -0.005(2)
C12 0.012(3) 0.022(3) 0.016(3) -0.006(2) 0.002(2) -0.005(2)
C13 0.031(4) 0.020(3) 0.028(3) -0.013(3) -0.004(3) -0.009(3)
C14 0.048(5) 0.028(4) 0.025(3) -0.014(3) -0.002(3) -0.012(3)
C15 0.043(4) 0.020(3) 0.028(3) -0.014(3) 0.003(3) -0.005(3)
C16 0.033(4) 0.020(3) 0.020(3) -0.005(3) 0.001(3) -0.006(3)
C17 0.027(3) 0.012(3) 0.019(3) -0.006(2) -0.002(2) -0.004(2)
C18 0.023(3) 0.017(3) 0.019(3) -0.007(2) -0.005(2) 0.001(2)
C19 0.017(3) 0.017(3) 0.023(3) -0.006(2) -0.003(2) -0.005(2)
C20 0.013(3) 0.018(3) 0.015(3) -0.005(2) -0.001(2) -0.001(2)
C21 0.012(3) 0.015(3) 0.020(3) -0.006(2) -0.004(2) 0.000(2)
C22 0.017(3) 0.014(3) 0.016(3) -0.003(2) -0.001(2) -0.004(2)
C23 0.015(3) 0.013(3) 0.019(3) -0.006(2) -0.003(2) -0.001(2)
C24 0.010(3) 0.018(3) 0.017(3) -0.005(2) -0.003(2) -0.004(2)

loop_
_atom_type_symbol
_atom_type_description
_atom_type_scat_dispersion_real
_atom_type_scat_dispersion_imag
_atom_type_scat_source
C C 0.0033 0.0016 'International Tables Vol C Tables 4.2.6.8 and 6.1.1.4'
H H 0.0000 0.0000 'International Tables Vol C Tables 4.2.6.8 and 6.1.1.4'
N N 0.0061 0.0033 'International Tables Vol C Tables 4.2.6.8 and 6.1.1.4'
O O 0.0106 0.0060 'International Tables Vol C Tables 4.2.6.8 and 6.1.1.4'
Zn Zn 0.2839 1.4301 'International Tables Vol C Tables 4.2.6.8 and 6.1.1.4'

loop_
_geom_angle_atom_site_label_1
_geom_angle_atom_site_label_2
_geom_angle_atom_site_label_3
_geom_angle
_geom_angle_site_symmetry_1
_geom_angle_site_symmetry_3
O4 Zn1 O1 102.36(19) . 2_665
O4 Zn1 O3 102.9(2) . 1_655
O1 Zn1 O3 109.64(18) 2_665 1_655
O4 Zn1 N1 124.34(19) . .
O1 Zn1 N1 109.21(19) 2_665 .
O3 Zn1 N1 107.7(2) 1_655 .
C11 O1 Zn1 126.8(4) . 2_665
C23 O3 Zn1 124.2(4) . 1_455
C24 O4 Zn1 128.6(4) . .
C11 N1 N2 119.9(5) . .
C11 N1 Zn1 116.0(4) . .
N2 N1 Zn1 124.0(4) . .
C12 N2 N1 126.0(5) . .
C12 N2 H2A 117.0 . .
N1 N2 H2A 117.0 . .
C23 N3 N4 129.1(5) . .
C23 N3 H3A 115.5 . .
N4 N3 H3A 115.5 . .
C24 N4 N3 116.1(5) . .
C2 C1 C6 120.4(6) . .
C2 C1 H1A 119.8 . .
C6 C1 H1A 119.8 . .
C1 C2 C3 120.4(6) . .
C1 C2 H2B 119.8 . .
C3 C2 H2B 119.8 . .
C4 C3 C2 121.5(6) . .
C4 C3 H3B 119.2 . .
C2 C3 H3B 119.2 . .
C3 C4 C5 119.5(6) . .
C3 C4 H4B 120.3 . .
C5 C4 H4B 120.3 . .
C10 C5 C6 119.7(6) . .
C10 C5 C4 121.2(6) . .
C6 C5 C4 119.1(5) . .
C7 C6 C1 121.5(6) . .
C7 C6 C5 119.4(5) . .
C1 C6 C5 119.0(6) . .
C8 C7 C6 120.2(5) . .
C8 C7 H7A 119.9 . .
C6 C7 H7A 119.9 . .
C7 C8 C9 119.6(5) . .
C7 C8 C12 120.5(5) . .
C9 C8 C12 119.8(5) . .
C10 C9 C8 120.7(5) . .
C10 C9 C11 121.2(5) . .
C8 C9 C11 118.2(5) . .
C9 C10 C5 120.3(6) . .
C9 C10 H10A 119.8 . .
C5 C10 H10A 119.8 . .
O1 C11 N1 117.6(5) . .
O1 C11 C9 121.6(5) . .
N1 C11 C9 120.7(5) . .
O2 C12 N2 120.1(6) . .
O2 C12 C8 124.7(6) . .
N2 C12 C8 115.2(5) . .
C14 C13 C18 119.8(7) . .
C14 C13 H13A 120.1 . .
C18 C13 H13A 120.1 . .
C13 C14 C15 121.0(7) . .
C13 C14 H14A 119.5 . .
C15 C14 H14A 119.5 . .
C16 C15 C14 120.5(7) . .
C16 C15 H15A 119.7 . .
C14 C15 H15A 119.7 . .
C15 C16 C17 120.7(7) . .
C15 C16 H16A 119.7 . .
C17 C16 H16A 119.7 . .
C22 C17 C16 121.5(6) . .
C22 C17 C18 119.9(6) . .
C16 C17 C18 118.6(6) . .
C19 C18 C17 118.8(6) . .
C19 C18 C13 121.8(6) . .
C17 C18 C13 119.4(6) . .
C20 C19 C18 120.4(6) . .
C20 C19 H19A 119.8 . .
C18 C19 H19A 119.8 . .
C19 C20 C21 121.1(6) . .
C19 C20 C23 121.2(6) . .
C21 C20 C23 117.6(5) . .
C22 C21 C20 119.8(5) . .
C22 C21 C24 121.3(5) . .
C20 C21 C24 118.9(5) . .
C21 C22 C17 120.0(6) . .
C21 C22 H22A 120.0 . .
C17 C22 H22A 120.0 . .
O3 C23 N3 121.6(5) . .
O3 C23 C20 122.4(5) . .
N3 C23 C20 116.1(5) . .
O4 C24 N4 121.0(5) . .
O4 C24 C21 116.8(5) . .
N4 C24 C21 122.2(5) . .

loop_
_geom_bond_atom_site_label_1
_geom_bond_atom_site_label_2
_geom_bond_distance
_geom_bond_site_symmetry_2
Zn1 O4 1.905(4) .
Zn1 O1 1.972(4) 2_665
Zn1 O3 1.974(5) 1_655
Zn1 N1 1.992(5) .
O1 C11 1.295(7) .
O1 Zn1 1.972(4) 2_665
O2 C12 1.237(7) .
O3 C23 1.279(7) .
O3 Zn1 1.974(5) 1_455
O4 C24 1.296(7) .
N1 C11 1.317(7) .
N1 N2 1.400(7) .
N2 C12 1.349(8) .
N2 H2A 0.8600 .
N3 C23 1.329(7) .
N3 N4 1.381(7) .
N3 H3A 0.8600 .
N4 C24 1.303(8) .
C1 C2 1.372(10) .
C1 C6 1.421(8) .
C1 H1A 0.9300 .
C2 C3 1.396(10) .
C2 H2B 0.9300 .
C3 C4 1.373(9) .
C3 H3B 0.9300 .
C4 C5 1.431(8) .
C4 H4B 0.9300 .
C5 C10 1.395(8) .
C5 C6 1.424(9) .
C6 C7 1.415(8) .
C7 C8 1.380(8) .
C7 H7A 0.9300 .
C8 C9 1.427(8) .
C8 C12 1.476(8) .
C9 C10 1.378(8) .
C9 C11 1.457(8) .
C10 H10A 0.9300 .
C13 C14 1.350(10) .
C13 C18 1.427(8) .
C13 H13A 0.9300 .
C14 C15 1.424(11) .
C14 H14A 0.9300 .
C15 C16 1.349(10) .
C15 H15A 0.9300 .
C16 C17 1.420(9) .
C16 H16A 0.9300 .
C17 C22 1.416(8) .
C17 C18 1.424(9) .
C18 C19 1.407(9) .
C19 C20 1.376(8) .
C19 H19A 0.9300 .
C20 C21 1.410(8) .
C20 C23 1.454(8) .
C21 C22 1.381(8) .
C21 C24 1.470(8) .
C22 H22A 0.9300 .
